data_4502045
loop_
_publ_author_name
'Lipstman, Sophia'
'Goldberg, Israel'

_publ_section_title
;
 Versatile Molecular Recognition Features of Tetra(3-pyridyl)porphyrin in
 Crystal Engineering
;
_journal_issue 10
_journal_name_full 'Crystal Growth &amp; Design'
_journal_page_first 4596
_journal_paper_doi 10.1021/cg1008973
_journal_volume 10
_journal_year 2010
_chemical_formula_moiety 'C40 H26 N8, 2(C2 H10 N3 O12 Yb), C6 H4 Cl2'
_chemical_formula_sum 'C50 H50 Cl2 N14 O24 Yb2'
_chemical_formula_weight 1648.02
_chemical_name_systematic
; 
 ? 
;
_space_group_IT_number 2
_symmetry_cell_setting triclinic
_symmetry_space_group_name_Hall '-P 1'
_symmetry_space_group_name_H-M 'P -1'
_atom_sites_solution_hydrogens geom
_atom_sites_solution_primary direct
_atom_sites_solution_secondary difmap
_audit_creation_method SHELXL-97
_cell_angle_alpha 99.0766(7)
_cell_angle_beta 96.6727(7)
_cell_angle_gamma 105.9365(12)
_cell_formula_units_Z 1
_cell_length_a 8.86670(10)
_cell_length_b 10.5938(2)
_cell_length_c 17.8796(4)
_cell_measurement_reflns_used 5836
_cell_measurement_temperature 110(2)
_cell_measurement_theta_max 27.82
_cell_measurement_theta_min 2.42
_cell_volume 1572.04(5)
_computing_cell_refinement Denzo
_computing_data_collection 'Collect, Nonius B.V.'
_computing_data_reduction 'Denzo & Scalepack'
_computing_structure_refinement 'SHELXL-97 (Sheldrick, 1997)'
_computing_structure_solution SIR-97
_diffrn_ambient_temperature 110(2)
_diffrn_detector_area_resol_mean 12.8
_diffrn_measured_fraction_theta_full 0.981
_diffrn_measured_fraction_theta_max 0.981
_diffrn_measurement_device_type 'Nonius KappaCCD'
_diffrn_measurement_method '1 deg. \f and \w scans'
_diffrn_radiation_monochromator graphite
_diffrn_radiation_source 'fine-focus sealed tube'
_diffrn_radiation_type MoK\a
_diffrn_radiation_wavelength 0.71073
_diffrn_reflns_av_R_equivalents 0.0400
_diffrn_reflns_av_sigmaI/netI 0.0496
_diffrn_reflns_limit_h_max 11
_diffrn_reflns_limit_h_min 0
_diffrn_reflns_limit_k_max 13
_diffrn_reflns_limit_k_min -13
_diffrn_reflns_limit_l_max 22
_diffrn_reflns_limit_l_min -23
_diffrn_reflns_number 19185
_diffrn_reflns_theta_full 27.82
_diffrn_reflns_theta_max 27.82
_diffrn_reflns_theta_min 2.42
_diffrn_standards_number 0
_exptl_absorpt_coefficient_mu 3.131
_exptl_absorpt_correction_T_max 0.5755
_exptl_absorpt_correction_T_min 0.3697
_exptl_absorpt_correction_type multi-scan
_exptl_absorpt_process_details 'Blessing, 1995'
_exptl_crystal_colour red
_exptl_crystal_density_diffrn 1.741
_exptl_crystal_density_method 'not measured'
_exptl_crystal_description prism
_exptl_crystal_F_000 814
_exptl_crystal_size_max 0.40
_exptl_crystal_size_mid 0.30
_exptl_crystal_size_min 0.20
_refine_diff_density_max 2.170
_refine_diff_density_min -1.996
_refine_diff_density_rms 0.167
_refine_ls_extinction_coef 0.0028(4)
_refine_ls_extinction_expression Fc^*^=kFc[1+0.001xFc^2^\l^3^/sin(2\q)]^-1/4^
_refine_ls_extinction_method SHELXL
_refine_ls_goodness_of_fit_ref 1.079
_refine_ls_hydrogen_treatment constr
_refine_ls_matrix_type full
_refine_ls_number_parameters 442
_refine_ls_number_reflns 7311
_refine_ls_number_restraints 0
_refine_ls_restrained_S_all 1.082
_refine_ls_R_factor_all 0.0528
_refine_ls_R_factor_gt 0.0412
_refine_ls_shift/su_max 0.017
_refine_ls_shift/su_mean 0.000
_refine_ls_structure_factor_coef Fsqd
_refine_ls_weighting_details 'calc w=1/[\s^2^(Fo^2^)+(0.0575P)^2^+3.5456P] where P=(Fo^2^+2Fc^2^)/3'
_refine_ls_weighting_scheme calc
_refine_ls_wR_factor_gt 0.0995
_refine_ls_wR_factor_ref 0.1075
_reflns_number_gt 6254
_reflns_number_total 7311
_reflns_threshold_expression >2sigma(I)
_cod_data_source_file cg1008973_si_001.cif
_cod_data_source_block 7
_cod_original_cell_volume 1572.03(5)
_cod_database_code 4502045

loop_
_symmetry_equiv_pos_as_xyz
'x, y, z'
'-x, -y, -z'

loop_
_atom_site_label
_atom_site_type_symbol
_atom_site_fract_x
_atom_site_fract_y
_atom_site_fract_z
_atom_site_U_iso_or_equiv
_atom_site_adp_type
_atom_site_occupancy
_atom_site_symmetry_multiplicity
_atom_site_calc_flag
_atom_site_refinement_flags
_atom_site_disorder_group
C1 C 0.0350(6) 1.1404(5) 0.3606(3) 0.0207(9) Uani 1 1 d . .
C2 C 0.1196(6) 1.1493(5) 0.2975(3) 0.0250(10) Uani 1 1 d . .
H2 H 0.1140 1.2050 0.2611 0.030 Uiso 1 1 calc R .
C3 C 0.2094(6) 1.0643(5) 0.2984(3) 0.0260(11) Uani 1 1 d . .
H3 H 0.2776 1.0498 0.2628 0.031 Uiso 1 1 calc R .
C4 C 0.1829(6) 1.0004(5) 0.3624(3) 0.0213(10) Uani 1 1 d . .
C5 C 0.2585(5) 0.9090(5) 0.3871(3) 0.0187(9) Uani 1 1 d . .
C6 C 0.2354(5) 0.8528(5) 0.4518(3) 0.0188(9) Uani 1 1 d . .
C7 C 0.3137(6) 0.7564(5) 0.4741(3) 0.0216(9) Uani 1 1 d . .
H7 H 0.3892 0.7250 0.4492 0.026 Uiso 1 1 calc R .
C8 C 0.2577(6) 0.7211(5) 0.5367(3) 0.0212(9) Uani 1 1 d . .
H8 H 0.2861 0.6597 0.5648 0.025 Uiso 1 1 calc R .
C9 C 0.1453(5) 0.7945(5) 0.5536(3) 0.0198(9) Uani 1 1 d . .
C10 C 0.0651(5) 0.7835(5) 0.6166(2) 0.0191(9) Uani 1 1 d . .
N11 N 0.0745(5) 1.0479(4) 0.3980(2) 0.0205(8) Uani 1 1 d . .
H11 H 0.0512 1.0241 0.4455 0.025 Uiso 1 1 d . .
N12 N 0.1338(5) 0.8740(4) 0.5020(2) 0.0182(8) Uani 1 1 d . .
C13 C 0.3721(6) 0.8698(5) 0.3389(3) 0.0192(9) Uani 1 1 d . .
C14 C 0.3159(6) 0.7909(5) 0.2660(3) 0.0216(9) Uani 1 1 d . .
H14 H 0.2047 0.7646 0.2476 0.026 Uiso 1 1 calc R .
N15 N 0.4097(5) 0.7491(4) 0.2197(2) 0.0231(9) Uani 1 1 d . .
C16 C 0.5666(6) 0.7872(5) 0.2465(3) 0.0263(10) Uani 1 1 d . .
H16 H 0.6348 0.7585 0.2150 0.032 Uiso 1 1 calc R .
C17 C 0.6330(6) 0.8671(6) 0.3187(3) 0.0278(11) Uani 1 1 d . .
H17 H 0.7446 0.8925 0.3358 0.033 Uiso 1 1 calc R .
C18 C 0.5354(6) 0.9091(5) 0.3653(3) 0.0260(10) Uani 1 1 d . .
H18 H 0.5789 0.9640 0.4147 0.031 Uiso 1 1 calc R .
C19 C 0.0812(5) 0.6794(5) 0.6614(3) 0.0192(9) Uani 1 1 d . .
C20 C 0.0168(6) 0.5435(5) 0.6305(3) 0.0265(11) Uani 1 1 d . .
H20 H -0.0392 0.5149 0.5792 0.032 Uiso 1 1 calc R .
C21 C 0.0336(7) 0.4500(5) 0.6737(3) 0.0314(12) Uani 1 1 d . .
H21 H -0.0097 0.3569 0.6527 0.038 Uiso 1 1 calc R .
C22 C 0.1149(6) 0.4946(5) 0.7483(3) 0.0284(11) Uani 1 1 d . .
H22 H 0.1264 0.4304 0.7783 0.034 Uiso 1 1 calc R .
N23 N 0.1784(5) 0.6254(4) 0.7798(2) 0.0264(9) Uani 1 1 d . .
C24 C 0.1605(6) 0.7143(5) 0.7370(3) 0.0226(10) Uani 1 1 d . .
H24 H 0.2045 0.8067 0.7594 0.027 Uiso 1 1 calc R .
Yb Yb 0.18497(2) 0.792087(19) 0.014070(11) 0.01829(9) Uani 1 1 d . .
O25 O 0.2652(4) 0.6403(3) 0.07239(18) 0.0198(7) Uani 1 1 d . .
H25A H 0.3289 0.6569 0.1204 0.024 Uiso 1 1 d R .
H25B H 0.1993 0.5369 0.0649 0.024 Uiso 1 1 d R .
O26 O 0.2537(4) 0.9949(3) -0.0211(2) 0.0244(7) Uani 1 1 d . .
H26A H 0.1827 1.0391 -0.0279 0.029 Uiso 1 1 d R .
H26B H 0.3452 1.0270 -0.0372 0.029 Uiso 1 1 d R .
O27 O 0.3215(4) 0.7188(3) -0.07415(19) 0.0232(6) Uani 1 1 d U .
H27 H 0.2736 0.6877 -0.1230 0.028 Uiso 1 1 d . .
C28 C 0.4660(6) 0.6812(6) -0.0636(3) 0.0300(9) Uani 1 1 d U .
H28A H 0.5103 0.7019 -0.0081 0.036 Uiso 1 1 calc R .
H28B H 0.5452 0.7352 -0.0898 0.036 Uiso 1 1 calc R .
C29 C 0.4406(7) 0.5375(6) -0.0941(3) 0.0351(10) Uani 1 1 d U .
H29A H 0.3618 0.4833 -0.0686 0.053 Uiso 1 1 calc R .
H29B H 0.5412 0.5166 -0.0843 0.053 Uiso 1 1 calc R .
H29C H 0.4017 0.5172 -0.1495 0.053 Uiso 1 1 calc R .
N30 N 0.4296(5) 0.9738(4) 0.1293(2) 0.0226(8) Uani 1 1 d . .
O31 O 0.4621(4) 0.9047(3) 0.07035(18) 0.0205(7) Uani 1 1 d . .
O32 O 0.2820(4) 0.9460(4) 0.13310(19) 0.0243(7) Uani 1 1 d . .
O33 O 0.5306(4) 1.0580(4) 0.1763(2) 0.0325(9) Uani 1 1 d . .
N34 N -0.0745(5) 0.8002(5) 0.0942(3) 0.0300(10) Uani 1 1 d . .
O35 O 0.0083(4) 0.7249(4) 0.1078(2) 0.0284(8) Uani 1 1 d . .
O36 O -0.0362(4) 0.8681(4) 0.0417(2) 0.0271(8) Uani 1 1 d . .
O37 O -0.1839(5) 0.8101(5) 0.1269(3) 0.0513(13) Uani 1 1 d . .
N38 N -0.0646(5) 0.6558(5) -0.1117(2) 0.0266(9) Uani 1 1 d . .
O39 O 0.0242(4) 0.7730(3) -0.1089(2) 0.0241(7) Uani 1 1 d . .
O40 O -0.0320(4) 0.6024(4) -0.0544(2) 0.0270(8) Uani 1 1 d . .
O41 O -0.1728(5) 0.5965(4) -0.1642(2) 0.0407(10) Uani 1 1 d . .
Cl1 Cl 0.4362(11) 0.4575(8) 0.3683(5) 0.108(3) Uani 0.50 1 d P 1
Cl2 Cl 0.7198(9) 0.6598(8) 0.4800(4) 0.0939(19) Uani 0.50 1 d P 1
C44 C 0.471(2) 0.4776(19) 0.4677(7) 0.074(3) Uani 0.50 1 d PGU 1
C45 C 0.5887(18) 0.5660(17) 0.5250(10) 0.073(3) Uani 0.50 1 d PGU 1
C46 C 0.5813(18) 0.5610(16) 0.6018(9) 0.074(3) Uani 0.50 1 d PGU 1
H46 H 0.6604 0.6201 0.6401 0.089 Uiso 0.50 1 d PR 1
C47 C 0.456(2) 0.4677(17) 0.6212(7) 0.074(3) Uani 0.50 1 d PGU 1
H47 H 0.4509 0.4644 0.6726 0.088 Uiso 0.50 1 d PR 1
C48 C 0.3376(16) 0.3793(14) 0.5640(10) 0.074(3) Uani 0.50 1 d PGU 1
H48 H 0.2537 0.3169 0.5770 0.089 Uiso 0.50 1 d PR 1
C49 C 0.3450(16) 0.3843(15) 0.4872(8) 0.074(3) Uani 0.50 1 d PGU 1
H49 H 0.2660 0.3252 0.4489 0.088 Uiso 0.50 1 d PR 1

loop_
_atom_site_aniso_label
_atom_site_aniso_U_11
_atom_site_aniso_U_22
_atom_site_aniso_U_33
_atom_site_aniso_U_23
_atom_site_aniso_U_13
_atom_site_aniso_U_12
C1 0.023(2) 0.025(2) 0.017(2) 0.0075(18) 0.0053(18) 0.009(2)
C2 0.037(3) 0.033(3) 0.014(2) 0.011(2) 0.0101(19) 0.019(2)
C3 0.032(3) 0.037(3) 0.016(2) 0.009(2) 0.011(2) 0.016(2)
C4 0.025(2) 0.026(2) 0.015(2) 0.0037(19) 0.0060(18) 0.010(2)
C5 0.020(2) 0.020(2) 0.017(2) 0.0011(18) 0.0015(17) 0.0086(19)
C6 0.018(2) 0.022(2) 0.018(2) 0.0013(18) 0.0013(17) 0.0112(19)
C7 0.022(2) 0.026(2) 0.021(2) 0.0062(19) 0.0056(18) 0.012(2)
C8 0.026(2) 0.022(2) 0.019(2) 0.0062(19) 0.0057(19) 0.012(2)
C9 0.020(2) 0.023(2) 0.016(2) 0.0019(18) 0.0015(17) 0.0071(19)
C10 0.021(2) 0.026(2) 0.010(2) 0.0030(18) 0.0028(16) 0.0067(19)
N11 0.0241(19) 0.025(2) 0.0163(19) 0.0058(16) 0.0082(15) 0.0113(17)
N12 0.0216(19) 0.022(2) 0.0147(18) 0.0051(15) 0.0053(15) 0.0102(16)
C13 0.023(2) 0.021(2) 0.016(2) 0.0052(18) 0.0064(18) 0.0103(19)
C14 0.022(2) 0.029(3) 0.018(2) 0.0083(19) 0.0065(18) 0.010(2)
N15 0.028(2) 0.029(2) 0.0167(19) 0.0055(17) 0.0068(16) 0.0128(18)
C16 0.027(2) 0.031(3) 0.026(3) 0.008(2) 0.012(2) 0.012(2)
C17 0.020(2) 0.034(3) 0.028(3) 0.006(2) 0.006(2) 0.006(2)
C18 0.022(2) 0.029(3) 0.024(3) 0.002(2) 0.0046(19) 0.005(2)
C19 0.016(2) 0.027(2) 0.016(2) 0.0056(18) 0.0057(17) 0.0081(19)
C20 0.030(3) 0.027(3) 0.018(2) 0.003(2) -0.0020(19) 0.005(2)
C21 0.041(3) 0.020(2) 0.028(3) 0.003(2) 0.001(2) 0.003(2)
C22 0.036(3) 0.027(3) 0.024(3) 0.009(2) 0.003(2) 0.012(2)
N23 0.031(2) 0.031(2) 0.019(2) 0.0065(18) 0.0029(17) 0.0110(19)
C24 0.025(2) 0.022(2) 0.022(2) 0.0048(19) 0.0020(19) 0.008(2)
Yb 0.01695(12) 0.02196(13) 0.01878(13) 0.00688(8) 0.00508(7) 0.00797(8)
O25 0.0214(16) 0.0225(17) 0.0191(16) 0.0081(13) 0.0027(13) 0.0105(14)
O26 0.0198(16) 0.0270(18) 0.0317(19) 0.0137(15) 0.0085(14) 0.0095(14)
O27 0.0237(9) 0.0257(10) 0.0202(10) 0.0039(8) 0.0042(8) 0.0078(8)
C28 0.0278(11) 0.0327(11) 0.0304(13) 0.0024(9) 0.0056(9) 0.0123(9)
C29 0.0361(13) 0.0338(11) 0.0373(14) 0.0036(9) 0.0048(9) 0.0157(9)
N30 0.027(2) 0.026(2) 0.018(2) 0.0074(17) 0.0060(16) 0.0093(18)
O31 0.0206(15) 0.0237(17) 0.0188(16) 0.0031(13) 0.0065(13) 0.0084(14)
O32 0.0240(17) 0.0293(19) 0.0207(17) 0.0035(14) 0.0100(13) 0.0080(15)
O33 0.0315(19) 0.029(2) 0.026(2) -0.0030(16) -0.0027(16) -0.0017(16)
N34 0.022(2) 0.042(3) 0.037(3) 0.019(2) 0.0169(18) 0.016(2)
O35 0.0260(18) 0.033(2) 0.036(2) 0.0186(16) 0.0117(15) 0.0150(16)
O36 0.0230(17) 0.038(2) 0.0324(19) 0.0215(16) 0.0142(15) 0.0173(16)
O37 0.047(3) 0.070(3) 0.070(3) 0.045(3) 0.045(2) 0.039(3)
N38 0.023(2) 0.033(2) 0.023(2) 0.0091(18) 0.0007(17) 0.0068(19)
O39 0.0234(16) 0.0243(18) 0.0255(18) 0.0118(14) 0.0041(14) 0.0049(14)
O40 0.0264(18) 0.0259(18) 0.0265(19) 0.0110(15) -0.0020(14) 0.0039(15)
O41 0.030(2) 0.046(3) 0.033(2) 0.0139(19) -0.0117(17) -0.0061(18)
Cl1 0.120(6) 0.089(5) 0.096(5) -0.005(4) -0.020(4) 0.030(5)
Cl2 0.092(5) 0.105(5) 0.084(4) 0.014(4) 0.010(4) 0.033(4)
C44 0.074(3) 0.073(3) 0.074(3) 0.0148(10) 0.0122(10) 0.0224(11)
C45 0.073(3) 0.073(3) 0.074(3) 0.0146(11) 0.0125(10) 0.0227(11)
C46 0.074(3) 0.074(3) 0.074(3) 0.0145(11) 0.0124(10) 0.0221(11)
C47 0.074(3) 0.074(3) 0.074(3) 0.0147(11) 0.0123(10) 0.0221(11)
C48 0.074(3) 0.074(3) 0.074(3) 0.0147(11) 0.0123(10) 0.0221(11)
C49 0.074(3) 0.074(3) 0.074(3) 0.0146(11) 0.0123(10) 0.0221(11)

loop_
_atom_type_symbol
_atom_type_description
_atom_type_scat_dispersion_real
_atom_type_scat_dispersion_imag
_atom_type_scat_source
C C 0.0033 0.0016 'International Tables Vol C Tables 4.2.6.8 and 6.1.1.4'
H H 0.0000 0.0000 'International Tables Vol C Tables 4.2.6.8 and 6.1.1.4'
N N 0.0061 0.0033 'International Tables Vol C Tables 4.2.6.8 and 6.1.1.4'
O O 0.0106 0.0060 'International Tables Vol C Tables 4.2.6.8 and 6.1.1.4'
Yb Yb -0.3850 5.5486 'International Tables Vol C Tables 4.2.6.8 and 6.1.1.4'
Cl Cl 0.1484 0.1585 'International Tables Vol C Tables 4.2.6.8 and 6.1.1.4'

loop_
_geom_angle_atom_site_label_1
_geom_angle_atom_site_label_2
_geom_angle_atom_site_label_3
_geom_angle
_geom_angle_site_symmetry_1
_geom_angle_site_symmetry_3
N11 C1 C10 125.4(4) . 2_576
N11 C1 C2 107.5(4) . .
C10 C1 C2 127.0(4) 2_576 .
C3 C2 C1 108.1(4) . .
C3 C2 H2 126.0 . .
C1 C2 H2 126.0 . .
C2 C3 C4 107.7(4) . .
C2 C3 H3 126.1 . .
C4 C3 H3 126.1 . .
N11 C4 C5 125.7(4) . .
N11 C4 C3 107.4(4) . .
C5 C4 C3 126.8(4) . .
C4 C5 C6 125.5(4) . .
C4 C5 C13 116.6(4) . .
C6 C5 C13 117.9(4) . .
N12 C6 C5 126.4(4) . .
N12 C6 C7 110.1(4) . .
C5 C6 C7 123.5(4) . .
C8 C7 C6 106.4(4) . .
C8 C7 H7 126.8 . .
C6 C7 H7 126.8 . .
C7 C8 C9 107.1(4) . .
C7 C8 H8 126.5 . .
C9 C8 H8 126.5 . .
N12 C9 C10 126.6(4) . .
N12 C9 C8 110.8(4) . .
C10 C9 C8 122.6(4) . .
C1 C10 C9 125.2(4) 2_576 .
C1 C10 C19 116.8(4) 2_576 .
C9 C10 C19 117.9(4) . .
C1 N11 C4 109.2(4) . .
C1 N11 H11 130.7 . .
C4 N11 H11 119.4 . .
C9 N12 C6 105.7(4) . .
C18 C13 C14 117.9(4) . .
C18 C13 C5 121.9(4) . .
C14 C13 C5 120.2(4) . .
N15 C14 C13 123.9(4) . .
N15 C14 H14 118.1 . .
C13 C14 H14 118.1 . .
C16 N15 C14 117.3(4) . .
N15 C16 C17 122.5(4) . .
N15 C16 H16 118.7 . .
C17 C16 H16 118.7 . .
C18 C17 C16 119.4(5) . .
C18 C17 H17 120.3 . .
C16 C17 H17 120.3 . .
C13 C18 C17 119.0(5) . .
C13 C18 H18 120.5 . .
C17 C18 H18 120.5 . .
C20 C19 C24 116.8(4) . .
C20 C19 C10 122.0(4) . .
C24 C19 C10 121.3(4) . .
C21 C20 C19 120.4(5) . .
C21 C20 H20 119.8 . .
C19 C20 H20 119.8 . .
C20 C21 C22 118.5(5) . .
C20 C21 H21 120.8 . .
C22 C21 H21 120.8 . .
N23 C22 C21 122.5(5) . .
N23 C22 H22 118.7 . .
C21 C22 H22 118.7 . .
C22 N23 C24 118.0(4) . .
N23 C24 C19 123.9(5) . .
N23 C24 H24 118.1 . .
C19 C24 H24 118.1 . .
O27 Yb O25 80.36(11) . .
O27 Yb O26 88.51(12) . .
O25 Yb O26 147.50(12) . .
O27 Yb O32 129.43(12) . .
O25 Yb O32 87.21(12) . .
O26 Yb O32 76.48(12) . .
O27 Yb O36 148.91(12) . .
O25 Yb O36 123.66(11) . .
O26 Yb O36 79.60(12) . .
O32 Yb O36 75.65(12) . .
O27 Yb O40 83.80(12) . .
O25 Yb O40 84.93(12) . .
O26 Yb O40 124.33(12) . .
O32 Yb O40 143.83(12) . .
O36 Yb O40 79.62(13) . .
O27 Yb O39 75.33(12) . .
O25 Yb O39 132.77(12) . .
O26 Yb O39 71.73(12) . .
O32 Yb O39 138.97(12) . .
O36 Yb O39 73.68(12) . .
O40 Yb O39 52.95(12) . .
O27 Yb O31 76.16(11) . .
O25 Yb O31 75.23(11) . .
O26 Yb O31 72.48(12) . .
O32 Yb O31 53.28(11) . .
O36 Yb O31 125.74(12) . .
O40 Yb O31 153.75(12) . .
O39 Yb O31 134.23(11) . .
O27 Yb O35 144.66(12) . .
O25 Yb O35 71.16(11) . .
O26 Yb O35 126.63(12) . .
O32 Yb O35 70.60(12) . .
O36 Yb O35 52.49(11) . .
O40 Yb O35 73.44(13) . .
O39 Yb O35 109.32(12) . .
O31 Yb O35 114.69(11) . .
O27 Yb N30 103.07(12) . .
O25 Yb N30 81.53(12) . .
O26 Yb N30 71.35(12) . .
O32 Yb N30 26.37(11) . .
O36 Yb N30 100.14(12) . .
O40 Yb N30 163.50(12) . .
O39 Yb N30 143.08(12) . .
O31 Yb N30 26.97(11) . .
O35 Yb N30 93.19(12) . .
O27 Yb N38 78.60(12) . .
O25 Yb N38 109.63(12) . .
O26 Yb N38 97.75(13) . .
O32 Yb N38 150.40(12) . .
O36 Yb N38 74.75(13) . .
O40 Yb N38 26.75(12) . .
O39 Yb N38 26.21(12) . .
O31 Yb N38 153.07(11) . .
O35 Yb N38 91.44(12) . .
N30 Yb N38 168.80(12) . .
O27 Yb N34 159.15(13) . .
O25 Yb N34 97.11(12) . .
O26 Yb N34 103.50(13) . .
O32 Yb N34 70.69(13) . .
O36 Yb N34 26.55(12) . .
O40 Yb N34 75.35(13) . .
O39 Yb N34 92.10(12) . .
O31 Yb N34 123.48(12) . .
O35 Yb N34 25.95(12) . .
N30 Yb N34 96.97(13) . .
N38 Yb N34 82.87(13) . .
Yb O25 H25A 127.1 . .
Yb O25 H25B 124.9 . .
H25A O25 H25B 102.8 . .
Yb O26 H26A 121.0 . .
Yb O26 H26B 122.3 . .
H26A O26 H26B 115.7 . .
C28 O27 Yb 130.0(3) . .
C28 O27 H27 108.7 . .
Yb O27 H27 119.4 . .
O27 C28 C29 112.7(4) . .
O27 C28 H28A 109.1 . .
C29 C28 H28A 109.1 . .
O27 C28 H28B 109.1 . .
C29 C28 H28B 109.1 . .
H28A C28 H28B 107.8 . .
C28 C29 H29A 109.5 . .
C28 C29 H29B 109.5 . .
H29A C29 H29B 109.5 . .
C28 C29 H29C 109.5 . .
H29A C29 H29C 109.5 . .
H29B C29 H29C 109.5 . .
O33 N30 O32 122.9(4) . .
O33 N30 O31 122.8(4) . .
O32 N30 O31 114.3(4) . .
O33 N30 Yb 175.5(3) . .
O32 N30 Yb 55.9(2) . .
O31 N30 Yb 58.6(2) . .
N30 O31 Yb 94.5(2) . .
N30 O32 Yb 97.7(3) . .
O37 N34 O35 123.6(5) . .
O37 N34 O36 120.9(4) . .
O35 N34 O36 115.6(4) . .
O37 N34 Yb 176.5(4) . .
O35 N34 Yb 59.7(2) . .
O36 N34 Yb 55.9(2) . .
N34 O35 Yb 94.3(3) . .
N34 O36 Yb 97.6(3) . .
O41 N38 O39 123.3(4) . .
O41 N38 O40 121.6(4) . .
O39 N38 O40 115.1(4) . .
O41 N38 Yb 178.5(4) . .
O39 N38 Yb 57.9(2) . .
O40 N38 Yb 57.2(2) . .
N38 O39 Yb 95.9(3) . .
N38 O40 Yb 96.1(3) . .

loop_
_geom_bond_atom_site_label_1
_geom_bond_atom_site_label_2
_geom_bond_distance
_geom_bond_site_symmetry_2
C1 N11 1.368(6) .
C1 C10 1.406(6) 2_576
C1 C2 1.428(6) .
C2 C3 1.357(7) .
C2 H2 0.9500 .
C3 C4 1.430(7) .
C3 H3 0.9500 .
C4 N11 1.374(6) .
C4 C5 1.415(6) .
C5 C6 1.393(7) .
C5 C13 1.500(6) .
C6 N12 1.379(6) .
C6 C7 1.462(6) .
C7 C8 1.341(7) .
C7 H7 0.9500 .
C8 C9 1.453(6) .
C8 H8 0.9500 .
C9 N12 1.356(6) .
C9 C10 1.404(6) .
C10 C1 1.406(6) 2_576
C10 C19 1.489(7) .
N11 H11 0.9532 .
C13 C18 1.393(7) .
C13 C14 1.386(7) .
C14 N15 1.350(6) .
C14 H14 0.9500 .
N15 C16 1.343(6) .
C16 C17 1.390(7) .
C16 H16 0.9500 .
C17 C18 1.380(7) .
C17 H17 0.9500 .
C18 H18 0.9500 .
C19 C20 1.389(7) .
C19 C24 1.391(7) .
C20 C21 1.377(7) .
C20 H20 0.9500 .
C21 C22 1.383(7) .
C21 H21 0.9500 .
C22 N23 1.344(7) .
C22 H22 0.9500 .
N23 C24 1.334(6) .
C24 H24 0.9500 .
Yb O27 2.265(3) .
Yb O25 2.272(3) .
Yb O26 2.275(3) .
Yb O32 2.374(3) .
Yb O36 2.389(3) .
Yb O40 2.406(4) .
Yb O39 2.424(3) .
Yb O31 2.431(3) .
Yb O35 2.478(4) .
Yb N30 2.841(4) .
Yb N38 2.846(4) .
Yb N34 2.861(4) .
O25 H25A 0.9337 .
O25 H25B 1.0693 .
O26 H26A 0.8896 .
O26 H26B 0.8899 .
O27 C28 1.444(6) .
O27 H27 0.8932 .
C28 C29 1.479(8) .
C28 H28A 0.9900 .
C28 H28B 0.9900 .
C29 H29A 0.9800 .
C29 H29B 0.9800 .
C29 H29C 0.9800 .
N30 O33 1.207(5) .
N30 O32 1.273(5) .
N30 O31 1.292(5) .
N34 O37 1.210(6) .
N34 O35 1.256(5) .
N34 O36 1.290(5) .
N38 O41 1.212(6) .
N38 O39 1.264(6) .
N38 O40 1.288(5) .

loop_
_geom_hbond_atom_site_label_D
_geom_hbond_atom_site_label_H
_geom_hbond_atom_site_label_A
_geom_hbond_distance_DH
_geom_hbond_distance_HA
_geom_hbond_distance_DA
_geom_hbond_angle_DHA
_geom_hbond_site_symmetry_A
O25 H25A N15 0.93 1.84 2.712(5) 154 .
O25 H25B O40 1.07 1.75 2.767(5) 157 2_565
O26 H26A O36 0.89 1.85 2.739(5) 180 2_575
O26 H26B O31 0.89 1.87 2.757(5) 179 2_675
O27 H27 N23 0.89 1.78 2.670(5) 180 1_554
